data_2233762
loop_
_publ_author_name
'Haridharan, N.'
'Ramkumar, V.'
'Dhamodharan, R.'

_publ_section_title
;
 <i>N</i>,<i>N</i>'-(1,4-Phenylene)bis(2-bromo-2-methylpropanamide)
;
_journal_coeditor_code BV2195
_journal_issue 3
_journal_name_full 'Acta Crystallographica Section E'
_journal_page_first o811
_journal_paper_doi 10.1107/S1600536812003479
_journal_volume 68
_journal_year 2012
_chemical_formula_iupac 'C14 H18 Br2 N2 O2'
_chemical_formula_moiety 'C14 H18 Br2 N2 O2'
_chemical_formula_sum 'C14 H18 Br2 N2 O2'
_chemical_formula_weight 406.12
_chemical_name_common
;
<i>N</i>,<i>N</i>'-(1,4-Phenylene)bis(2-bromo-2-methylpropanamide)
;
_chemical_name_systematic
;
2-bromo-<i>N</i>-[4-(2-bromo-2-methylpropanamido)phenyl]-2-methylpropanamide
;
_space_group_IT_number 14
_symmetry_cell_setting monoclinic
_symmetry_space_group_name_Hall '-P 2ybc'
_symmetry_space_group_name_H-M 'P 1 21/c 1'
_atom_sites_solution_hydrogens geom
_atom_sites_solution_primary direct
_atom_sites_solution_secondary difmap
_audit_creation_method SHELXL-97
_cell_angle_alpha 90.00
_cell_angle_beta 103.807(9)
_cell_angle_gamma 90.00
_cell_formula_units_Z 2
_cell_length_a 13.834(3)
_cell_length_b 6.4746(13)
_cell_length_c 9.4642(18)
_cell_measurement_reflns_used 1219
_cell_measurement_temperature 298(2)
_cell_measurement_theta_max 0.00
_cell_measurement_theta_min 0.00
_cell_volume 823.2(3)
_computing_cell_refinement 'APEX2 and SAINT-Plus (Bruker, 2004)'
_computing_data_collection 'APEX2 (Bruker, 2004)'
_computing_data_reduction 'SAINT-Plus and XPREP (Bruker, 2004)'
_computing_molecular_graphics 'ORTEP-3 (Farrugia, 1997)'
_computing_publication_material 'SHELXL97 (Sheldrick, 2008)'
_computing_structure_refinement 'SHELXL97 (Sheldrick, 2008)'
_computing_structure_solution 'SHELXS97 (Sheldrick, 2008)'
_diffrn_ambient_temperature 298(2)
_diffrn_measured_fraction_theta_full 0.935
_diffrn_measured_fraction_theta_max 0.935
_diffrn_measurement_device_type 'Bruker APEXII CCD area-detector'
_diffrn_measurement_method '\f and \w scans'
_diffrn_radiation_monochromator graphite
_diffrn_radiation_source 'fine-focus sealed tube'
_diffrn_radiation_type MoK\a
_diffrn_radiation_wavelength 0.71073
_diffrn_reflns_av_R_equivalents 0.0000
_diffrn_reflns_av_sigmaI/netI 0.2100
_diffrn_reflns_limit_h_max 17
_diffrn_reflns_limit_h_min -18
_diffrn_reflns_limit_k_max 8
_diffrn_reflns_limit_k_min 0
_diffrn_reflns_limit_l_max 11
_diffrn_reflns_limit_l_min 0
_diffrn_reflns_number 1834
_diffrn_reflns_theta_full 27.84
_diffrn_reflns_theta_max 27.84
_diffrn_reflns_theta_min 3.03
_exptl_absorpt_coefficient_mu 4.926
_exptl_absorpt_correction_T_max 0.7908
_exptl_absorpt_correction_T_min 0.2775
_exptl_absorpt_correction_type multi-scan
_exptl_absorpt_process_details '(SADABS; Bruker, 2004)'
_exptl_crystal_colour colourless
_exptl_crystal_density_diffrn 1.638
_exptl_crystal_density_method 'not measured'
_exptl_crystal_description block
_exptl_crystal_F_000 404
_exptl_crystal_size_max 0.35
_exptl_crystal_size_mid 0.22
_exptl_crystal_size_min 0.05
_refine_diff_density_max 0.542
_refine_diff_density_min -0.557
_refine_ls_extinction_method none
_refine_ls_goodness_of_fit_ref 0.937
_refine_ls_hydrogen_treatment constr
_refine_ls_matrix_type full
_refine_ls_number_parameters 93
_refine_ls_number_reflns 1834
_refine_ls_number_restraints 0
_refine_ls_restrained_S_all 0.937
_refine_ls_R_factor_all 0.2336
_refine_ls_R_factor_gt 0.0557
_refine_ls_shift/su_max 0.000
_refine_ls_shift/su_mean 0.000
_refine_ls_structure_factor_coef Fsqd
_refine_ls_weighting_details 'calc w=1/[\s^2^(Fo^2^)+(0.0575P)^2^] where P=(Fo^2^+2Fc^2^)/3'
_refine_ls_weighting_scheme calc
_refine_ls_wR_factor_gt 0.1015
_refine_ls_wR_factor_ref 0.1457
_reflns_number_gt 664
_reflns_number_total 1834
_reflns_threshold_expression I>2\s(I)
_cod_data_source_file bv2195.cif
_cod_data_source_block I
_cod_original_sg_symbol_H-M 'P 21/c'
_cod_database_code 2233762
_cod_database_fobs_code 2233762

loop_
_symmetry_equiv_pos_as_xyz
'x, y, z'
'-x, y+1/2, -z+1/2'
'-x, -y, -z'
'x, -y-1/2, z-1/2'

loop_
_atom_site_type_symbol
_atom_site_label
_atom_site_fract_x
_atom_site_fract_y
_atom_site_fract_z
_atom_site_U_iso_or_equiv
_atom_site_adp_type
_atom_site_calc_flag
_atom_site_refinement_flags
_atom_site_occupancy
_atom_site_symmetry_multiplicity
Br Br1 0.90343(6) 0.80012(14) 0.54184(10) 0.0699(4) Uani d . 1 1
O O1 0.7011(3) 0.5876(8) 0.6804(5) 0.0520(14) Uani d . 1 1
N N1 0.6647(4) 0.7640(8) 0.4699(6) 0.0436(16) Uani d . 1 1
H H1A 0.6809 0.7779 0.3882 0.052 Uiso calc R 1 1
C C1 0.5804(5) 0.8774(11) 0.4872(7) 0.0364(18) Uani d . 1 1
C C2 0.5188(5) 0.8134(11) 0.5735(8) 0.050(2) Uani d . 1 1
H H2 0.5308 0.6887 0.6234 0.060 Uiso calc R 1 1
C C3 0.5607(5) 1.0646(13) 0.4144(7) 0.045(2) Uani d . 1 1
H H3 0.6021 1.1089 0.3561 0.054 Uiso calc R 1 1
C C4 0.7212(5) 0.6389(10) 0.5664(8) 0.0366(18) Uani d . 1 1
C C5 0.8137(4) 0.5549(10) 0.5272(7) 0.0387(18) Uani d . 1 1
C C6 0.8682(6) 0.4020(14) 0.6398(9) 0.079(3) Uani d . 1 1
H H6A 0.8881 0.4692 0.7327 0.118 Uiso calc R 1 1
H H6B 0.9261 0.3518 0.6116 0.118 Uiso calc R 1 1
H H6C 0.8250 0.2884 0.6465 0.118 Uiso calc R 1 1
C C7 0.7975(5) 0.4668(11) 0.3732(7) 0.051(2) Uani d . 1 1
H H7A 0.8601 0.4226 0.3567 0.076 Uiso calc R 1 1
H H7B 0.7693 0.5714 0.3036 0.076 Uiso calc R 1 1
H H7C 0.7529 0.3512 0.3627 0.076 Uiso calc R 1 1

loop_
_atom_site_aniso_label
_atom_site_aniso_U_11
_atom_site_aniso_U_22
_atom_site_aniso_U_33
_atom_site_aniso_U_12
_atom_site_aniso_U_13
_atom_site_aniso_U_23
Br1 0.0573(6) 0.0714(7) 0.0882(8) -0.0096(5) 0.0316(4) -0.0175(5)
O1 0.056(3) 0.074(4) 0.035(3) 0.008(3) 0.028(3) 0.009(3)
N1 0.053(4) 0.056(4) 0.032(4) 0.018(3) 0.028(3) 0.011(3)
C1 0.040(4) 0.046(5) 0.028(4) 0.003(3) 0.018(3) 0.000(4)
C2 0.056(5) 0.050(5) 0.052(5) 0.013(4) 0.027(4) 0.018(4)
C3 0.043(4) 0.066(6) 0.033(5) 0.010(4) 0.026(3) 0.009(4)
C4 0.045(4) 0.032(5) 0.038(5) 0.007(3) 0.021(4) 0.004(4)
C5 0.037(4) 0.044(5) 0.041(5) 0.012(4) 0.022(3) 0.012(4)
C6 0.095(7) 0.092(7) 0.062(6) 0.042(6) 0.044(5) 0.028(5)
C7 0.076(5) 0.041(5) 0.046(5) 0.013(4) 0.036(4) -0.006(4)

loop_
_atom_type_symbol
_atom_type_description
_atom_type_scat_dispersion_real
_atom_type_scat_dispersion_imag
_atom_type_scat_source
C C 0.0033 0.0016 'International Tables Vol C Tables 4.2.6.8 and 6.1.1.4'
H H 0.0000 0.0000 'International Tables Vol C Tables 4.2.6.8 and 6.1.1.4'
Br Br -0.2901 2.4595 'International Tables Vol C Tables 4.2.6.8 and 6.1.1.4'
N N 0.0061 0.0033 'International Tables Vol C Tables 4.2.6.8 and 6.1.1.4'
O O 0.0106 0.0060 'International Tables Vol C Tables 4.2.6.8 and 6.1.1.4'

loop_
_geom_angle_atom_site_label_1
_geom_angle_atom_site_label_2
_geom_angle_atom_site_label_3
_geom_angle_site_symmetry_1
_geom_angle_site_symmetry_3
_geom_angle
C4 N1 C1 . . 127.0(5)
C4 N1 H1A . . 116.5
C1 N1 H1A . . 116.5
C2 C1 C3 . . 118.8(6)
C2 C1 N1 . . 123.6(7)
C3 C1 N1 . . 117.6(5)
C1 C2 C3 . 3_676 119.7(7)
C1 C2 H2 . . 120.2
C3 C2 H2 3_676 . 120.2
C2 C3 C1 3_676 . 121.6(6)
C2 C3 H3 3_676 . 119.2
C1 C3 H3 . . 119.2
O1 C4 N1 . . 123.5(6)
O1 C4 C5 . . 120.1(6)
N1 C4 C5 . . 116.4(6)
C4 C5 C6 . . 111.7(5)
C4 C5 C7 . . 115.2(6)
C6 C5 C7 . . 111.2(6)
C4 C5 Br1 . . 104.2(4)
C6 C5 Br1 . . 105.8(5)
C7 C5 Br1 . . 108.0(4)
C5 C6 H6A . . 109.5
C5 C6 H6B . . 109.5
H6A C6 H6B . . 109.5
C5 C6 H6C . . 109.5
H6A C6 H6C . . 109.5
H6B C6 H6C . . 109.5
C5 C7 H7A . . 109.5
C5 C7 H7B . . 109.5
H7A C7 H7B . . 109.5
C5 C7 H7C . . 109.5
H7A C7 H7C . . 109.5
H7B C7 H7C . . 109.5

loop_
_geom_bond_atom_site_label_1
_geom_bond_atom_site_label_2
_geom_bond_site_symmetry_2
_geom_bond_distance
Br1 C5 . 2.000(7)
O1 C4 . 1.223(7)
N1 C4 . 1.326(8)
N1 C1 . 1.421(8)
N1 H1A . 0.8600
C1 C2 . 1.377(8)
C1 C3 . 1.389(9)
C2 C3 3_676 1.381(9)
C2 H2 . 0.9300
C3 C2 3_676 1.381(9)
C3 H3 . 0.9300
C4 C5 . 1.516(8)
C5 C6 . 1.517(9)
C5 C7 . 1.531(9)
C6 H6A . 0.9600
C6 H6B . 0.9600
C6 H6C . 0.9600
C7 H7A . 0.9600
C7 H7B . 0.9600
C7 H7C . 0.9600

loop_
_geom_hbond_atom_site_label_D
_geom_hbond_atom_site_label_H
_geom_hbond_atom_site_label_A
_geom_hbond_site_symmetry_A
_geom_hbond_distance_DH
_geom_hbond_distance_HA
_geom_hbond_distance_DA
_geom_hbond_angle_DHA
N1 H1A O1 4_575 0.86 2.23 3.057(7) 161.7
C7 H7B O1 4_575 0.96 2.57 3.503(9) 164.3

loop_
_geom_torsion_atom_site_label_1
_geom_torsion_atom_site_label_2
_geom_torsion_atom_site_label_3
_geom_torsion_atom_site_label_4
_geom_torsion_site_symmetry_4
_geom_torsion
C4 N1 C1 C2 . -29.5(11)
C4 N1 C1 C3 . 149.4(7)
C3 C1 C2 C3 3_676 0.1(12)
N1 C1 C2 C3 3_676 179.0(6)
C2 C1 C3 C2 3_676 -0.2(12)
N1 C1 C3 C2 3_676 -179.1(6)
C1 N1 C4 O1 . 8.0(11)
C1 N1 C4 C5 . -173.4(6)
O1 C4 C5 C6 . 2.8(10)
N1 C4 C5 C6 . -175.8(7)
O1 C4 C5 C7 . 130.9(7)
N1 C4 C5 C7 . -47.8(8)
O1 C4 C5 Br1 . -111.0(6)
N1 C4 C5 Br1 . 70.4(7)
